data_4122943
loop_
_publ_author_name
'Yamamoto, Eiji'
'Takenouchi, Yuta'
'Ozaki, Taichi'
'Miya, Takanori'
'Ito, Hajime'

_publ_section_title
;
 Copper(I)-Catalyzed Enantioselective Synthesis of \a-Chiral Linear or
 Carbocyclic (E)-(\g-Alkoxyallyl)boronates.
;
_journal_name_full 'Journal of the American Chemical Society'
_journal_page_first 141114100046006
_journal_paper_doi 10.1021/ja506284w
_journal_year 2014
_chemical_absolute_configuration ad
_chemical_formula_moiety 'C19 H19 Br O2'
_chemical_formula_sum 'C19 H19 Br O2'
_chemical_formula_weight 359.26
_space_group_IT_number 1
_symmetry_cell_setting triclinic
_symmetry_Int_Tables_number 1
_symmetry_space_group_name_Hall 'P 1'
_symmetry_space_group_name_H-M 'P 1'
_atom_sites_solution_hydrogens geom
_atom_sites_solution_primary direct
_atom_sites_solution_secondary difmap
_cell_angle_alpha 76.1231(19)
_cell_angle_beta 82.045(3)
_cell_angle_gamma 70.7134(18)
_cell_formula_units_Z 2
_cell_length_a 7.6581(5)
_cell_length_b 10.9491(8)
_cell_length_c 11.8918(9)
_cell_measurement_reflns_used 7850
_cell_measurement_temperature 123
_cell_measurement_theta_max 27.45
_cell_measurement_theta_min 3.23
_cell_volume 911.78(11)
_computing_cell_refinement 'RAPID AUTO'
_computing_data_collection 'RAPID AUTO (Rigaku, ????)'
_computing_data_reduction 'RAPID AUTO'
_computing_molecular_graphics 'CrystalStructure 4.0'
_computing_publication_material 'CrystalStructure 4.0 (Rigaku, 2010)'
_computing_structure_refinement 'SHELXL97 (Sheldrick, 2008)'
_computing_structure_solution 'SIR2004 (Burla, et al., 2005)'
_diffrn_ambient_temperature 123
_diffrn_detector_area_resol_mean 10.000
_diffrn_measured_fraction_theta_full 0.990
_diffrn_measured_fraction_theta_max 0.990
_diffrn_measurement_device_type 'Rigaku R-AXIS RAPID'
_diffrn_measurement_method \w
_diffrn_radiation_type 'Mo K\a'
_diffrn_radiation_wavelength 0.71075
_diffrn_reflns_av_R_equivalents 0.0518
_diffrn_reflns_limit_h_max 9
_diffrn_reflns_limit_h_min -9
_diffrn_reflns_limit_k_max 13
_diffrn_reflns_limit_k_min -14
_diffrn_reflns_limit_l_max 15
_diffrn_reflns_limit_l_min -15
_diffrn_reflns_number 8923
_diffrn_reflns_theta_full 27.46
_diffrn_reflns_theta_max 27.46
_diffrn_standards_number 0
_exptl_absorpt_coefficient_mu 2.265
_exptl_absorpt_correction_T_max 0.610
_exptl_absorpt_correction_T_min 0.152
_exptl_absorpt_correction_type multi-scan
_exptl_absorpt_process_details 'ABSCOR (Rigaku, 1995)'
_exptl_crystal_colour colorless
_exptl_crystal_density_diffrn 1.308
_exptl_crystal_density_method 'not measured'
_exptl_crystal_description block
_exptl_crystal_F_000 368.00
_exptl_crystal_size_max 0.654
_exptl_crystal_size_mid 0.241
_exptl_crystal_size_min 0.218
_refine_diff_density_max 1.240
_refine_diff_density_min -0.790
_refine_ls_abs_structure_details 'Flack, H. D. (1983), Acta Cryst. A39, 876-881.  2663 Friedel Pairs'
_refine_ls_abs_structure_Flack 0.023(13)
_refine_ls_extinction_method none
_refine_ls_goodness_of_fit_ref 1.134
_refine_ls_hydrogen_treatment constr
_refine_ls_number_parameters 400
_refine_ls_number_reflns 6791
_refine_ls_number_restraints 3
_refine_ls_R_factor_gt 0.0588
_refine_ls_shift/su_max 0.000
_refine_ls_structure_factor_coef Fsqd
_refine_ls_weighting_details 'w = 1/[\s^2^(Fo^2^)+(0.0647P)^2^+0.1767P] where P=(Fo^2^+2Fc^2^)/3'
_refine_ls_weighting_scheme calc
_refine_ls_wR_factor_ref 0.1599
_reflns_number_gt 5311
_reflns_number_total 6791
_reflns_threshold_expression F^2^>2.0\s(F^2^)
_cod_data_source_file ja506284w_si_002.cif
_cod_data_source_block EIYA339-10
_cod_original_cell_volume 911.79(11)
_cod_database_code 4122943

loop_
_symmetry_equiv_pos_site_id
_symmetry_equiv_pos_as_xyz
1 +X,+Y,+Z

loop_
_atom_site_label
_atom_site_type_symbol
_atom_site_fract_x
_atom_site_fract_y
_atom_site_fract_z
_atom_site_U_iso_or_equiv
_atom_site_adp_type
_atom_site_occupancy
_atom_site_symmetry_multiplicity
_atom_site_calc_flag
_atom_site_refinement_flags
Br1 Br 0.12208(9) -0.30247(7) 0.27997(6) 0.0498(3) Uani 1.0 1 d .
Br2 Br 0.25559(6) 0.46035(5) 0.53418(4) 0.03601(19) Uani 1.0 1 d .
O1 O 0.8299(6) -0.0462(4) 0.6518(4) 0.0279(10) Uani 1.0 1 d .
O2 O 0.4098(7) 0.1050(5) 1.0769(4) 0.0376(12) Uani 1.0 1 d .
O4 O 0.6721(7) -0.0328(5) 0.4701(4) 0.0328(11) Uani 1.0 1 d .
O25 O 0.5423(6) 0.1226(5) 1.2644(4) 0.0325(11) Uani 1.0 1 d .
C2 C 0.7800(9) 0.2243(6) 1.2577(6) 0.0234(14) Uani 1.0 1 d .
C3 C 0.5244(8) 0.2776(6) 0.6866(5) 0.0261(13) Uani 1.0 1 d .
C4 C 0.5387(10) -0.0799(6) 0.5518(6) 0.0284(15) Uani 1.0 1 d .
C5 C 0.2516(9) -0.2302(6) 0.3598(5) 0.0306(14) Uani 1.0 1 d .
C6 C 0.3455(10) 0.3633(6) 0.6816(6) 0.0315(14) Uani 1.0 1 d .
C7 C 0.2318(9) 0.3827(6) 0.7800(6) 0.0279(13) Uani 1.0 1 d .
C8 C 0.7079(9) -0.1096(6) 0.7280(6) 0.0240(13) Uani 1.0 1 d .
C9 C 0.8066(9) -0.1924(6) 0.8356(5) 0.0255(13) Uani 1.0 1 d .
C10 C 0.2999(9) 0.3123(6) 0.8875(6) 0.0272(13) Uani 1.0 1 d .
C12 C 0.6208(9) 0.2406(6) 1.0746(6) 0.0238(13) Uani 1.0 1 d .
C13 C 0.9856(10) -0.2754(6) 0.8287(6) 0.0313(14) Uani 1.0 1 d .
C14 C 0.6334(8) -0.1823(5) 0.6591(5) 0.0214(12) Uani 1.0 1 d .
C15 C 0.7147(10) -0.1875(7) 0.9467(6) 0.0333(14) Uani 1.0 1 d .
C16 C 0.4793(8) 0.2277(5) 0.8950(5) 0.0216(12) Uani 1.0 1 d .
C17 C 0.6960(8) 0.1561(6) 1.1949(6) 0.0275(14) Uani 1.0 1 d .
C18 C 0.2472(9) -0.1047(6) 0.4979(6) 0.0296(14) Uani 1.0 1 d .
C19 C 0.5904(9) 0.2108(6) 0.7946(6) 0.0274(13) Uani 1.0 1 d .
C20 C 0.5340(10) 0.4719(6) 1.0559(6) 0.0326(15) Uani 1.0 1 d .
C21 C 0.1540(9) -0.1544(7) 0.4366(6) 0.0331(15) Uani 1.0 1 d .
C22 C 0.4391(9) -0.1339(6) 0.4814(6) 0.0280(14) Uani 1.0 1 d .
C23 C 0.7755(9) 0.2930(7) 0.9993(6) 0.0315(14) Uani 1.0 1 d .
C24 C 0.9739(9) 0.1936(7) 1.2510(6) 0.0339(15) Uani 1.0 1 d .
C26 C 1.0567(11) 0.2604(9) 1.3043(7) 0.045(2) Uani 1.0 1 d .
C27 C 0.7357(10) 0.4338(6) 1.0135(7) 0.0366(16) Uani 1.0 1 d .
C29 C 0.6770(10) 0.3156(7) 1.3207(6) 0.0348(15) Uani 1.0 1 d .
C30 C 0.5553(9) 0.1563(6) 1.0120(6) 0.0262(13) Uani 1.0 1 d .
C31 C 0.5369(11) -0.2098(7) 0.4025(6) 0.0352(16) Uani 1.0 1 d .
C32 C 0.7216(10) -0.4073(6) 0.6490(6) 0.0322(15) Uani 1.0 1 d .
C33 C 1.0698(10) -0.3561(6) 0.9269(7) 0.0362(16) Uani 1.0 1 d .
C34 C 0.4892(8) -0.2442(6) 0.7370(6) 0.0275(13) Uani 1.0 1 d .
C35 C 0.4727(8) 0.3694(6) 1.0909(6) 0.0273(13) Uani 1.0 1 d .
C36 C 0.7571(12) 0.3821(8) 1.3727(7) 0.0429(18) Uani 1.0 1 d .
C37 C 0.5242(10) -0.3791(7) 0.7070(6) 0.0353(16) Uani 1.0 1 d .
C38 C 0.4427(10) -0.2604(7) 0.3410(6) 0.0356(15) Uani 1.0 1 d .
C39 C 0.9465(13) 0.3550(10) 1.3614(8) 0.052(2) Uani 1.0 1 d .
C40 C 0.9786(11) -0.3528(6) 1.0368(7) 0.0406(18) Uani 1.0 1 d .
C41 C 0.7768(8) -0.3022(6) 0.6256(6) 0.0254(13) Uani 1.0 1 d .
C42 C 0.8015(12) -0.2653(8) 1.0450(6) 0.0424(17) Uani 1.0 1 d .
H1 H 0.8941 -0.0254 0.6914 0.0335 Uiso 1.0 1 calc R
H2 H 0.4355 0.0753 1.1466 0.0451 Uiso 1.0 1 calc R
H3 H 0.6006 0.2647 0.6176 0.0313 Uiso 1.0 1 calc R
H4A H 0.4464 -0.0027 0.5797 0.0340 Uiso 1.0 1 calc R
H4 H 0.7361 -0.0063 0.5051 0.0394 Uiso 1.0 1 calc R
H7 H 0.1095 0.4427 0.7749 0.0335 Uiso 1.0 1 calc R
H8 H 0.5996 -0.0384 0.7529 0.0289 Uiso 1.0 1 calc R
H10 H 0.2221 0.3227 0.9564 0.0326 Uiso 1.0 1 calc R
H13 H 1.0520 -0.2771 0.7552 0.0375 Uiso 1.0 1 calc R
H15 H 0.5917 -0.1299 0.9537 0.0399 Uiso 1.0 1 calc R
H17 H 0.7923 0.0724 1.1814 0.0330 Uiso 1.0 1 calc R
H18 H 0.1801 -0.0508 0.5512 0.0355 Uiso 1.0 1 calc R
H19 H 0.7138 0.1527 0.7995 0.0329 Uiso 1.0 1 calc R
H20 H 0.4595 0.5603 1.0572 0.0391 Uiso 1.0 1 calc R
H21 H 0.0233 -0.1356 0.4483 0.0397 Uiso 1.0 1 calc R
H23A H 0.8992 0.2376 1.0263 0.0378 Uiso 1.0 1 calc R
H23B H 0.7727 0.2910 0.9168 0.0378 Uiso 1.0 1 calc R
H24 H 1.0491 0.1275 1.2105 0.0406 Uiso 1.0 1 calc R
H25 H 0.5795 0.0720 1.3274 0.0390 Uiso 1.0 1 calc R
H26 H 1.1878 0.2397 1.3004 0.0540 Uiso 1.0 1 calc R
H27A H 0.8146 0.4378 1.0710 0.0439 Uiso 1.0 1 calc R
H27B H 0.7561 0.4922 0.9386 0.0439 Uiso 1.0 1 calc R
H29 H 0.5463 0.3339 1.3291 0.0417 Uiso 1.0 1 calc R
H30 H 0.6646 0.0789 0.9994 0.0315 Uiso 1.0 1 calc R
H31 H 0.6674 -0.2278 0.3899 0.0422 Uiso 1.0 1 calc R
H32 H 0.7945 -0.4906 0.6322 0.0387 Uiso 1.0 1 calc R
H33 H 1.1919 -0.4150 0.9197 0.0435 Uiso 1.0 1 calc R
H34A H 0.5064 -0.2548 0.8202 0.0330 Uiso 1.0 1 calc R
H34B H 0.3612 -0.1868 0.7206 0.0330 Uiso 1.0 1 calc R
H35 H 0.3502 0.3748 1.1227 0.0327 Uiso 1.0 1 calc R
H36 H 0.6823 0.4457 1.4157 0.0515 Uiso 1.0 1 calc R
H37A H 0.5177 -0.4475 0.7778 0.0424 Uiso 1.0 1 calc R
H37B H 0.4339 -0.3749 0.6531 0.0424 Uiso 1.0 1 calc R
H38 H 0.5084 -0.3143 0.2875 0.0427 Uiso 1.0 1 calc R
H39 H 1.0015 0.4035 1.3941 0.0622 Uiso 1.0 1 calc R
H40 H 1.0366 -0.4093 1.1043 0.0488 Uiso 1.0 1 calc R
H41 H 0.8960 -0.3017 0.5907 0.0304 Uiso 1.0 1 calc R
H42 H 0.7392 -0.2589 1.1192 0.0509 Uiso 1.0 1 calc R

loop_
_atom_site_aniso_label
_atom_site_aniso_U_11
_atom_site_aniso_U_22
_atom_site_aniso_U_33
_atom_site_aniso_U_12
_atom_site_aniso_U_13
_atom_site_aniso_U_23
Br1 0.0605(6) 0.0700(6) 0.0364(4) -0.0413(4) -0.0156(4) -0.0067(4)
Br2 0.0417(4) 0.0408(4) 0.0291(4) -0.0169(3) -0.0097(3) -0.0039(3)
O1 0.032(3) 0.033(2) 0.028(3) -0.0247(18) -0.002(2) -0.0042(19)
O2 0.053(3) 0.041(3) 0.027(3) -0.027(3) -0.009(3) 0.000(3)
O4 0.038(3) 0.039(3) 0.030(3) -0.028(2) -0.012(2) 0.005(2)
O25 0.027(3) 0.041(3) 0.030(3) -0.0188(19) -0.0064(19) 0.007(2)
C2 0.021(3) 0.030(3) 0.020(3) -0.013(3) 0.002(3) -0.001(3)
C3 0.020(3) 0.029(3) 0.023(3) -0.006(3) 0.007(3) -0.002(3)
C4 0.030(4) 0.028(3) 0.025(4) -0.010(3) 0.002(3) -0.000(3)
C5 0.041(4) 0.040(4) 0.021(3) -0.025(3) -0.013(3) -0.001(3)
C6 0.041(4) 0.025(3) 0.035(4) -0.016(3) -0.012(3) -0.006(3)
C7 0.026(3) 0.031(3) 0.033(4) -0.014(3) 0.002(3) -0.013(3)
C8 0.030(3) 0.018(3) 0.026(3) -0.007(3) 0.001(3) -0.009(3)
C9 0.033(4) 0.024(3) 0.027(3) -0.016(3) 0.000(3) -0.009(3)
C10 0.031(4) 0.026(3) 0.032(4) -0.013(3) -0.007(3) -0.011(3)
C12 0.030(3) 0.020(3) 0.025(3) -0.011(3) -0.007(3) -0.002(3)
C13 0.039(4) 0.028(3) 0.033(4) -0.008(3) -0.017(3) -0.013(3)
C14 0.022(3) 0.026(3) 0.021(3) -0.014(2) 0.001(3) -0.008(3)
C15 0.036(4) 0.036(4) 0.038(4) -0.020(3) -0.003(3) -0.016(3)
C16 0.019(3) 0.024(3) 0.027(3) -0.013(2) -0.001(3) -0.005(3)
C17 0.022(3) 0.031(3) 0.027(3) -0.005(3) -0.005(3) -0.003(3)
C18 0.025(3) 0.032(3) 0.033(4) -0.008(3) -0.007(3) -0.007(3)
C19 0.032(4) 0.021(3) 0.031(4) -0.004(3) -0.006(3) -0.013(3)
C20 0.036(4) 0.024(3) 0.039(4) -0.011(3) -0.011(3) -0.000(3)
C21 0.025(3) 0.045(4) 0.034(4) -0.019(3) -0.000(3) -0.009(3)
C22 0.034(4) 0.020(3) 0.027(4) -0.008(3) -0.002(3) -0.000(3)
C23 0.029(4) 0.040(4) 0.032(4) -0.022(3) 0.002(3) -0.006(3)
C24 0.022(3) 0.042(4) 0.031(4) -0.006(3) -0.011(3) 0.005(3)
C26 0.036(4) 0.066(5) 0.034(4) -0.024(4) -0.011(4) 0.004(4)
C27 0.048(4) 0.028(3) 0.041(4) -0.021(3) -0.021(4) 0.003(3)
C29 0.032(4) 0.048(4) 0.025(3) -0.014(3) -0.006(3) -0.002(3)
C30 0.029(3) 0.025(3) 0.029(3) -0.011(3) -0.007(3) -0.007(3)
C31 0.033(4) 0.043(4) 0.024(4) -0.008(3) -0.004(3) -0.000(3)
C32 0.040(4) 0.025(3) 0.030(4) -0.008(3) -0.003(3) -0.004(3)
C33 0.038(4) 0.033(4) 0.049(5) -0.014(3) -0.019(4) -0.015(3)
C34 0.024(3) 0.032(3) 0.028(3) -0.015(3) 0.007(3) -0.004(3)
C35 0.023(3) 0.034(3) 0.025(3) -0.009(3) -0.011(3) -0.001(3)
C36 0.061(5) 0.047(4) 0.030(4) -0.020(4) -0.017(4) -0.011(4)
C37 0.041(4) 0.033(4) 0.033(4) -0.021(3) -0.008(3) 0.008(3)
C38 0.033(4) 0.051(4) 0.028(4) -0.020(3) -0.003(3) -0.007(3)
C39 0.048(5) 0.071(6) 0.043(5) -0.027(4) -0.018(4) -0.001(5)
C40 0.058(5) 0.028(3) 0.043(4) -0.028(3) -0.017(4) 0.006(3)
C41 0.021(3) 0.026(3) 0.028(3) -0.006(3) -0.004(3) -0.003(3)
C42 0.058(5) 0.053(4) 0.026(4) -0.029(4) 0.003(4) -0.012(4)

loop_
_atom_type_symbol
_atom_type_description
_atom_type_scat_dispersion_real
_atom_type_scat_dispersion_imag
_atom_type_scat_source
C C 0.0033 0.0016
;
International Tables for Crystallography
(1992, Vol. C, Tables 4.2.6.8 and 6.1.1.4)
;
H H 0.0000 0.0000
;
International Tables for Crystallography
(1992, Vol. C, Table 6.1.1.4)
;
O O 0.0106 0.0060
;
International Tables for Crystallography
(1992, Vol. C, Tables 4.2.6.8 and 6.1.1.4)
;
Br Br -0.2901 2.4595
;
International Tables for Crystallography
(1992, Vol. C, Tables 4.2.6.8 and 6.1.1.4)
;

loop_
_geom_angle_atom_site_label_1
_geom_angle_atom_site_label_2
_geom_angle_atom_site_label_3
_geom_angle
_geom_angle_publ_flag
C17 C2 C24 118.7(6) yes
C17 C2 C29 123.1(6) yes
C24 C2 C29 118.2(8) yes
C6 C3 C19 118.5(6) yes
O4 C4 C14 111.5(5) yes
O4 C4 C22 105.3(6) yes
C14 C4 C22 114.5(6) yes
Br1 C5 C21 118.8(6) yes
Br1 C5 C38 119.3(6) yes
C21 C5 C38 121.9(8) yes
Br2 C6 C3 119.0(5) yes
Br2 C6 C7 119.0(5) yes
C3 C6 C7 121.9(6) yes
C6 C7 C10 118.5(6) yes
O1 C8 C9 109.0(6) yes
O1 C8 C14 108.9(5) yes
C9 C8 C14 116.5(5) yes
C8 C9 C13 121.6(6) yes
C8 C9 C15 120.3(5) yes
C13 C9 C15 118.1(6) yes
C7 C10 C16 120.7(6) yes
C17 C12 C23 109.6(6) yes
C17 C12 C30 109.9(5) yes
C17 C12 C35 110.3(5) yes
C23 C12 C30 111.3(6) yes
C23 C12 C35 101.5(5) yes
C30 C12 C35 113.9(6) yes
C9 C13 C33 121.0(6) yes
C4 C14 C8 108.2(5) yes
C4 C14 C34 109.8(5) yes
C4 C14 C41 112.5(5) yes
C8 C14 C34 110.3(5) yes
C8 C14 C41 114.0(5) yes
C34 C14 C41 101.9(5) yes
C9 C15 C42 120.7(6) yes
C10 C16 C19 119.4(6) yes
C10 C16 C30 120.5(6) yes
C19 C16 C30 120.1(5) yes
O25 C17 C2 110.2(6) yes
O25 C17 C12 106.9(5) yes
C2 C17 C12 114.3(6) yes
C21 C18 C22 120.0(7) yes
C3 C19 C16 120.9(5) yes
C27 C20 C35 112.5(6) yes
C5 C21 C18 119.4(7) yes
C4 C22 C18 118.9(6) yes
C4 C22 C31 120.8(7) yes
C18 C22 C31 120.3(8) yes
C12 C23 C27 106.6(5) yes
C2 C24 C26 120.1(7) yes
C24 C26 C39 119.0(8) yes
C20 C27 C23 103.0(6) yes
C2 C29 C36 122.0(7) yes
O2 C30 C12 114.3(5) yes
O2 C30 C16 104.7(5) yes
C12 C30 C16 114.7(5) yes
C22 C31 C38 119.6(7) yes
C37 C32 C41 111.5(6) yes
C13 C33 C40 121.0(6) yes
C14 C34 C37 106.2(5) yes
C12 C35 C20 112.2(6) yes
C29 C36 C39 119.2(8) yes
C32 C37 C34 102.6(6) yes
C5 C38 C31 118.8(7) yes
C26 C39 C36 121.4(11) yes
C33 C40 C42 118.4(6) yes
C14 C41 C32 113.6(6) yes
C15 C42 C40 120.7(7) yes
C8 O1 H1 109.466 no
C30 O2 H2 109.473 no
C4 O4 H4 109.465 no
C17 O25 H25 109.472 no
C6 C3 H3 120.741 no
C19 C3 H3 120.741 no
O4 C4 H4A 108.461 no
C14 C4 H4A 108.457 no
C22 C4 H4A 108.458 no
C6 C7 H7 120.737 no
C10 C7 H7 120.734 no
O1 C8 H8 107.377 no
C9 C8 H8 107.373 no
C14 C8 H8 107.368 no
C7 C10 H10 119.676 no
C16 C10 H10 119.672 no
C9 C13 H13 119.498 no
C33 C13 H13 119.501 no
C9 C15 H15 119.641 no
C42 C15 H15 119.643 no
O25 C17 H17 108.432 no
C2 C17 H17 108.424 no
C12 C17 H17 108.434 no
C21 C18 H18 119.980 no
C22 C18 H18 119.976 no
C3 C19 H19 119.526 no
C16 C19 H19 119.532 no
C27 C20 H20 123.732 no
C35 C20 H20 123.736 no
C5 C21 H21 120.321 no
C18 C21 H21 120.326 no
C12 C23 H23A 110.408 no
C12 C23 H23B 110.405 no
C27 C23 H23A 110.408 no
C27 C23 H23B 110.410 no
H23A C23 H23B 108.620 no
C2 C24 H24 119.941 no
C26 C24 H24 119.939 no
C24 C26 H26 120.490 no
C39 C26 H26 120.487 no
C20 C27 H27A 111.154 no
C20 C27 H27B 111.157 no
C23 C27 H27A 111.160 no
C23 C27 H27B 111.158 no
H27A C27 H27B 109.088 no
C2 C29 H29 119.020 no
C36 C29 H29 119.020 no
O2 C30 H30 107.580 no
C12 C30 H30 107.580 no
C16 C30 H30 107.577 no
C22 C31 H31 120.191 no
C38 C31 H31 120.198 no
C37 C32 H32 124.227 no
C41 C32 H32 124.228 no
C13 C33 H33 119.484 no
C40 C33 H33 119.493 no
C14 C34 H34A 110.477 no
C14 C34 H34B 110.482 no
C37 C34 H34A 110.487 no
C37 C34 H34B 110.488 no
H34A C34 H34B 108.658 no
C12 C35 H35 123.893 no
C20 C35 H35 123.888 no
C29 C36 H36 120.416 no
C39 C36 H36 120.423 no
C32 C37 H37A 111.242 no
C32 C37 H37B 111.250 no
C34 C37 H37A 111.248 no
C34 C37 H37B 111.246 no
H37A C37 H37B 109.157 no
C5 C38 H38 120.612 no
C31 C38 H38 120.603 no
C26 C39 H39 119.316 no
C36 C39 H39 119.319 no
C33 C40 H40 120.819 no
C42 C40 H40 120.809 no
C14 C41 H41 123.210 no
C32 C41 H41 123.210 no
C15 C42 H42 119.658 no
C40 C42 H42 119.658 no

loop_
_geom_bond_atom_site_label_1
_geom_bond_atom_site_label_2
_geom_bond_distance
_geom_bond_publ_flag
Br1 C5 1.910(8) yes
Br2 C6 1.907(7) yes
O1 C8 1.438(8) yes
O2 C30 1.455(9) yes
O4 C4 1.445(9) yes
O25 C17 1.440(8) yes
C2 C17 1.500(11) yes
C2 C24 1.405(9) yes
C2 C29 1.363(9) yes
C3 C6 1.381(8) yes
C3 C19 1.387(8) yes
C4 C14 1.563(8) yes
C4 C22 1.531(12) yes
C5 C21 1.359(10) yes
C5 C38 1.388(10) yes
C6 C7 1.373(9) yes
C7 C10 1.396(9) yes
C8 C9 1.513(8) yes
C8 C14 1.540(11) yes
C9 C13 1.376(8) yes
C9 C15 1.413(9) yes
C10 C16 1.381(8) yes
C12 C17 1.574(9) yes
C12 C23 1.562(10) yes
C12 C30 1.548(11) yes
C12 C35 1.525(8) yes
C13 C33 1.377(9) yes
C14 C34 1.565(9) yes
C14 C41 1.505(8) yes
C15 C42 1.378(10) yes
C16 C19 1.380(9) yes
C16 C30 1.513(8) yes
C18 C21 1.388(12) yes
C18 C22 1.393(10) yes
C20 C27 1.508(10) yes
C20 C35 1.312(10) yes
C22 C31 1.378(10) yes
C23 C27 1.516(10) yes
C24 C26 1.407(14) yes
C26 C39 1.359(13) yes
C29 C36 1.380(14) yes
C31 C38 1.402(13) yes
C32 C37 1.537(10) yes
C32 C41 1.310(10) yes
C33 C40 1.397(11) yes
C34 C37 1.532(10) yes
C36 C39 1.376(13) yes
C40 C42 1.384(10) yes
O1 H1 0.840 no
O2 H2 0.840 no
O4 H4 0.840 no
O25 H25 0.840 no
C3 H3 0.950 no
C4 H4A 1.000 no
C7 H7 0.950 no
C8 H8 1.000 no
C10 H10 0.950 no
C13 H13 0.950 no
C15 H15 0.950 no
C17 H17 1.000 no
C18 H18 0.950 no
C19 H19 0.950 no
C20 H20 0.950 no
C21 H21 0.950 no
C23 H23A 0.990 no
C23 H23B 0.990 no
C24 H24 0.950 no
C26 H26 0.950 no
C27 H27A 0.990 no
C27 H27B 0.990 no
C29 H29 0.950 no
C30 H30 1.000 no
C31 H31 0.950 no
C32 H32 0.950 no
C33 H33 0.950 no
C34 H34A 0.990 no
C34 H34B 0.990 no
C35 H35 0.950 no
C36 H36 0.950 no
C37 H37A 0.990 no
C37 H37B 0.990 no
C38 H38 0.950 no
C39 H39 0.950 no
C40 H40 0.950 no
C41 H41 0.950 no
C42 H42 0.950 no

loop_
_geom_contact_atom_site_label_1
_geom_contact_atom_site_label_2
_geom_contact_distance
_geom_contact_publ_flag
_geom_contact_site_symmetry_2
O1 O4 2.570(7) no .
O1 C4 2.831(10) no .
O1 C13 2.886(7) no .
O1 C15 3.593(8) no .
O1 C41 3.053(9) no .
O2 O25 2.646(8) no .
O2 C10 2.783(7) no .
O2 C17 3.020(10) no .
O2 C19 3.526(8) no .
O2 C35 3.133(9) no .
O4 C8 3.005(8) no .
O4 C18 3.548(9) no .
O4 C31 2.789(11) no .
O4 C41 2.999(7) no .
O25 C29 2.879(10) no .
O25 C30 2.926(8) no .
O25 C35 2.919(7) no .
C2 C20 3.378(8) no .
C2 C23 2.985(9) no .
C2 C27 3.220(9) no .
C2 C35 3.051(9) no .
C2 C39 2.772(14) no .
C3 C10 2.771(9) no .
C4 C32 3.361(8) no .
C4 C37 3.382(9) no .
C5 C22 2.752(12) no .
C6 C16 2.756(9) no .
C7 C19 2.770(8) no .
C8 C32 3.568(10) no .
C9 C34 3.101(11) no .
C9 C40 2.806(9) no .
C9 C41 3.084(10) no .
C10 C12 3.317(10) no .
C10 C35 3.185(11) no .
C12 C19 3.469(10) no .
C12 C24 3.480(10) no .
C12 C29 3.341(11) no .
C13 C14 3.330(10) no .
C13 C41 3.193(11) no .
C13 C42 2.765(10) no .
C14 C15 3.544(10) no .
C14 C18 3.503(10) no .
C14 C31 3.340(10) no .
C15 C33 2.752(9) no .
C15 C34 3.497(11) no .
C16 C23 3.078(11) no .
C16 C35 3.080(10) no .
C17 C20 3.350(8) no .
C17 C27 3.358(9) no .
C18 C34 3.370(9) no .
C18 C38 2.774(10) no .
C19 C23 3.405(11) no .
C20 C29 3.343(9) no .
C20 C30 3.565(10) no .
C21 C31 2.783(10) no .
C22 C32 3.415(8) no .
C22 C34 3.017(9) no .
C22 C37 3.272(8) no .
C22 C41 3.096(9) no .
C23 C24 3.325(10) no .
C24 C27 3.594(9) no .
C24 C36 2.759(11) no .
C26 C29 2.756(11) no .
C27 C29 3.590(10) no .
C29 C35 3.173(10) no .
C31 C32 3.370(9) no .
C31 C41 3.204(10) no .
Br1 Br2 3.5020(8) no 1_545
Br1 C40 3.452(9) no 1_454
Br2 Br1 3.5020(8) no 1_565
Br2 C5 3.515(7) no 1_565
O1 C18 3.401(8) no 1_655
O1 C19 3.492(8) no .
O1 C21 3.444(8) no 1_655
O4 O25 2.725(6) no 1_554
O4 C2 3.541(8) no 1_554
O4 C17 3.444(7) no 1_554
O4 C21 3.486(8) no 1_655
O25 O4 2.725(6) no 1_556
O25 C22 3.549(8) no 1_556
O25 C26 3.532(9) no 1_455
C2 O4 3.541(8) no 1_556
C5 Br2 3.515(7) no 1_545
C7 C33 3.496(10) no 1_465
C8 C19 3.578(9) no .
C10 C33 3.586(9) no 1_465
C17 O4 3.444(7) no 1_556
C18 O1 3.401(8) no 1_455
C19 O1 3.492(8) no .
C19 C8 3.578(9) no .
C21 O1 3.444(8) no 1_455
C21 O4 3.486(8) no 1_455
C22 O25 3.549(8) no 1_554
C26 O25 3.532(9) no 1_655
C27 C40 3.509(13) no 1_565
C33 C7 3.496(10) no 1_645
C33 C10 3.586(9) no 1_645
C40 Br1 3.452(9) no 1_656
C40 C27 3.509(13) no 1_545
Br1 H21 2.8880 no .
Br1 H38 2.9314 no .
Br2 H3 2.9188 no .
Br2 H7 2.9108 no .
O1 H4A 3.0272 no .
O1 H4 1.8775 no .
O1 H13 2.6535 no .
O1 H41 2.9226 no .
O2 H10 2.5443 no .
O2 H17 3.2174 no .
O2 H25 3.3074 no .
O2 H35 3.0079 no .
O4 H1 3.3551 no .
O4 H8 3.3215 no .
O4 H31 2.5503 no .
O4 H41 2.9973 no .
O25 H2 1.9604 no .
O25 H29 2.6178 no .
O25 H30 3.2629 no .
O25 H35 2.8983 no .
C2 H23A 2.7610 no .
C2 H25 2.5506 no .
C2 H26 3.2964 no .
C2 H27A 2.8669 no .
C2 H35 3.5686 no .
C2 H36 3.2508 no .
C3 H7 3.2646 no .
C3 H23B 3.5990 no .
C4 H8 2.6678 no .
C4 H18 2.6585 no .
C4 H31 2.6860 no .
C4 H34A 3.3284 no .
C4 H34B 2.5331 no .
C4 H37B 3.4787 no .
C4 H41 3.0035 no .
C5 H18 3.2291 no .
C5 H31 3.2629 no .
C6 H10 3.2389 no .
C6 H19 3.2381 no .
C7 H3 3.2635 no .
C8 H4A 2.6319 no .
C8 H4 2.6298 no .
C8 H13 2.6780 no .
C8 H15 2.6888 no .
C8 H34A 2.5345 no .
C8 H34B 3.0580 no .
C8 H41 2.8555 no .
C9 H1 2.3916 no .
C9 H33 3.2471 no .
C9 H34A 2.6448 no .
C9 H41 3.3097 no .
C9 H42 3.2807 no .
C10 H2 3.5462 no .
C10 H19 3.2403 no .
C10 H30 3.2843 no .
C10 H35 3.1351 no .
C12 H2 2.5769 no .
C12 H10 3.2981 no .
C12 H19 3.5424 no .
C12 H20 3.2695 no .
C12 H24 3.5681 no .
C12 H25 3.1642 no .
C12 H27A 2.9865 no .
C12 H27B 3.2496 no .
C12 H29 3.3396 no .
C13 H1 2.7489 no .
C13 H8 3.2913 no .
C13 H15 3.2503 no .
C13 H40 3.2726 no .
C13 H41 3.1015 no .
C14 H1 3.1437 no .
C14 H4 2.5681 no .
C14 H13 3.3026 no .
C14 H18 3.5799 no .
C14 H31 3.3182 no .
C14 H32 3.2668 no .
C14 H37A 3.2545 no .
C14 H37B 3.0023 no .
C15 H1 3.4821 no .
C15 H8 2.5610 no .
C15 H13 3.2545 no .
C15 H34A 2.7056 no .
C15 H40 3.2599 no .
C16 H2 3.0904 no .
C16 H3 3.2661 no .
C16 H7 3.2715 no .
C16 H23B 2.6218 no .
C16 H35 3.3478 no .
C17 H2 2.6106 no .
C17 H23A 2.5360 no .
C17 H23B 3.3395 no .
C17 H24 2.6455 no .
C17 H27A 3.4367 no .
C17 H29 2.6768 no .
C17 H30 2.7211 no .
C17 H35 2.9899 no .
C18 H4A 2.5649 no .
C18 H31 3.2622 no .
C18 H34B 2.7502 no .
C18 H37B 3.0846 no .
C19 H10 3.2409 no .
C19 H23B 2.6109 no .
C19 H30 2.5493 no .
C20 H23A 3.1544 no .
C20 H23B 2.8888 no .
C20 H29 3.2378 no .
C21 H37B 3.4891 no .
C21 H38 3.2552 no .
C22 H4 3.1094 no .
C22 H21 3.2688 no .
C22 H34B 2.7842 no .
C22 H37B 2.9309 no .
C22 H38 3.2641 no .
C23 H17 2.8103 no .
C23 H19 3.2823 no .
C23 H20 3.2747 no .
C23 H24 3.2783 no .
C23 H30 2.7441 no .
C23 H35 3.3080 no .
C24 H17 2.5385 no .
C24 H23A 2.7060 no .
C24 H27A 3.0077 no .
C24 H29 3.2351 no .
C24 H39 3.2434 no .
C26 H27A 3.3720 no .
C26 H36 3.2391 no .
C27 H35 3.2584 no .
C29 H17 3.2820 no .
C29 H24 3.2345 no .
C29 H25 2.9791 no .
C29 H27A 3.1432 no .
C29 H35 3.4720 no .
C29 H39 3.2322 no .
C30 H10 2.6622 no .
C30 H17 2.6862 no .
C30 H19 2.6518 no .
C30 H23A 3.0829 no .
C30 H23B 2.5554 no .
C30 H35 2.8950 no .
C31 H4A 3.3038 no .
C31 H4 3.5837 no .
C31 H18 3.2587 no .
C31 H37B 3.2362 no .
C31 H41 3.5187 no .
C32 H31 3.2317 no .
C32 H34A 2.9215 no .
C32 H34B 3.1789 no .
C33 H42 3.2500 no .
C34 H4A 2.7970 no .
C34 H8 2.7083 no .
C34 H15 3.4023 no .
C34 H18 3.2959 no .
C34 H32 3.3073 no .
C34 H41 3.2955 no .
C35 H2 3.2282 no .
C35 H10 2.8976 no .
C35 H17 3.3935 no .
C35 H23A 3.1726 no .
C35 H23B 2.9213 no .
C35 H27A 2.9172 no .
C35 H27B 3.0773 no .
C35 H29 2.8745 no .
C35 H30 3.4050 no .
C36 H26 3.2418 no .
C36 H27A 3.4827 no .
C37 H41 3.2684 no .
C38 H21 3.2575 no .
C39 H24 3.2405 no .
C39 H27A 3.5536 no .
C39 H29 3.2300 no .
C40 H13 3.2670 no .
C40 H15 3.2538 no .
C41 H4A 3.3908 no .
C41 H4 3.1423 no .
C41 H8 3.3792 no .
C41 H13 2.8943 no .
C41 H31 2.8855 no .
C41 H34A 2.9078 no .
C41 H34B 3.1681 no .
C41 H37A 3.0746 no .
C41 H37B 2.9419 no .
C42 H33 3.2475 no .
H1 H4 2.6022 no .
H1 H8 2.3126 no .
H1 H13 2.5848 no .
H1 H41 3.5052 no .
H2 H10 3.2078 no .
H2 H17 2.8079 no .
H2 H25 2.5360 no .
H2 H30 2.3034 no .
H2 H35 3.0745 no .
H3 H19 2.3411 no .
H4A H4 2.2638 no .
H4A H8 2.3983 no .
H4A H18 2.3534 no .
H4A H31 3.5904 no .
H4A H34A 3.4276 no .
H4A H34B 2.4989 no .
H4 H8 2.9659 no .
H4 H31 3.2662 no .
H4 H41 3.0239 no .
H7 H10 2.3522 no .
H8 H13 3.5841 no .
H8 H15 2.3580 no .
H8 H34A 2.6099 no .
H8 H34B 2.9283 no .
H10 H30 3.5673 no .
H10 H35 2.5790 no .
H13 H33 2.3126 no .
H13 H41 2.5367 no .
H15 H34A 2.5949 no .
H15 H42 2.3178 no .
H17 H23A 2.5101 no .
H17 H23B 3.4537 no .
H17 H24 2.3295 no .
H17 H25 2.2116 no .
H17 H29 3.5733 no .
H17 H30 2.4712 no .
H18 H21 2.3426 no .
H18 H34B 2.4845 no .
H18 H37B 3.4454 no .
H19 H23B 2.4666 no .
H19 H30 2.3411 no .
H20 H27A 2.6132 no .
H20 H27B 2.4908 no .
H20 H29 3.5644 no .
H20 H35 2.3700 no .
H23A H24 2.4665 no .
H23A H27A 2.2432 no .
H23A H27B 2.6389 no .
H23A H30 2.9729 no .
H23B H27A 2.8218 no .
H23B H27B 2.2396 no .
H23B H30 2.6450 no .
H24 H26 2.3631 no .
H24 H27A 3.4077 no .
H25 H29 2.7990 no .
H26 H39 2.3068 no .
H29 H35 2.9203 no .
H29 H36 2.3215 no .
H31 H32 3.5332 no .
H31 H38 2.3640 no .
H31 H41 2.9531 no .
H32 H37A 2.5348 no .
H32 H37B 2.6345 no .
H32 H41 2.3652 no .
H33 H40 2.3516 no .
H34A H37A 2.2566 no .
H34A H37B 2.8340 no .
H34B H37A 2.6603 no .
H34B H37B 2.2601 no .
H36 H39 2.3222 no .
H40 H42 2.3415 no .
Br1 H31 3.4457 no 1_455
Br1 H39 3.5471 no 1_444
Br1 H40 2.8668 no 1_454
Br1 H42 3.5593 no 1_454
Br2 H29 3.3013 no 1_554
Br2 H32 3.4679 no 1_465
Br2 H36 3.3431 no 1_554
Br2 H37B 3.2409 no 1_565
Br2 H39 3.0238 no 1_454
Br2 H41 3.2269 no 1_465
O1 H3 3.2287 no .
O1 H18 2.7712 no 1_655
O1 H19 2.9565 no .
O1 H21 2.8625 no 1_655
O2 H15 3.0946 no .
O2 H24 2.9562 no 1_455
O2 H26 3.3325 no 1_455
O4 H17 3.4485 no 1_554
O4 H21 2.5523 no 1_655
O4 H25 1.8868 no 1_554
O25 H4 3.2002 no 1_556
O25 H26 2.6151 no 1_455
C2 H4 3.4453 no 1_556
C3 H1 3.5744 no .
C3 H8 3.2287 no .
C3 H36 3.5740 no 1_554
C3 H37A 3.4188 no 1_565
C3 H37B 3.5671 no 1_565
C4 H25 2.8223 no 1_554
C6 H37A 3.2709 no 1_565
C6 H37B 3.0895 no 1_565
C7 H13 3.4723 no 1_465
C7 H33 2.9904 no 1_465
C7 H37A 3.3023 no 1_565
C7 H37B 3.4448 no 1_565
C8 H19 3.2001 no .
C9 H19 3.5351 no .
C9 H27B 3.5066 no 1_545
C10 H23A 3.5241 no 1_455
C10 H33 2.9284 no 1_465
C10 H37A 3.4719 no 1_565
C13 H7 3.1118 no 1_645
C13 H27B 3.4628 no 1_545
C13 H34B 3.3304 no 1_655
C15 H27B 3.4393 no 1_545
C15 H30 3.0194 no .
C16 H8 3.5137 no .
C16 H37A 3.5887 no 1_565
C18 H1 3.3236 no 1_455
C19 H1 3.2194 no .
C19 H8 2.8648 no .
C19 H37A 3.5559 no 1_565
C20 H33 3.0151 no 1_465
C20 H34A 3.5468 no 1_565
C20 H37A 3.2216 no 1_565
C21 H4 3.1652 no 1_455
C21 H24 3.5187 no 1_454
C21 H41 3.0898 no 1_455
C22 H25 2.9439 no 1_554
C23 H10 3.4981 no 1_655
C24 H2 3.5000 no 1_655
C26 H2 3.5314 no 1_655
C26 H35 3.2408 no 1_655
C27 H10 3.5377 no 1_655
C27 H37A 3.2326 no 1_565
C29 H3 3.4374 no 1_556
C29 H4 3.5982 no 1_556
C30 H15 3.2847 no .
C31 H25 3.1121 no 1_554
C31 H36 3.5324 no 1_544
C31 H42 3.5931 no 1_554
C32 H7 3.2541 no 1_645
C32 H27B 3.3739 no 1_545
C33 H7 3.0868 no 1_645
C33 H10 3.2649 no 1_645
C33 H20 3.3080 no 1_645
C33 H27A 3.4611 no 1_545
C33 H27B 3.3135 no 1_545
C33 H35 3.5535 no 1_645
C33 H37A 3.5792 no 1_655
C34 H13 3.4561 no 1_455
C34 H27B 3.5210 no 1_545
C34 H33 3.5908 no 1_455
C35 H26 3.4399 no 1_455
C35 H33 3.1457 no 1_465
C35 H40 3.4266 no 1_465
C36 H3 3.1345 no 1_556
C36 H38 3.2312 no 1_566
C37 H13 3.4233 no 1_455
C37 H27B 3.2499 no 1_545
C37 H33 3.3806 no 1_455
C38 H36 3.1128 no 1_544
C38 H42 3.2340 no 1_554
C40 H20 3.5146 no 1_645
C40 H27A 2.8828 no 1_545
C40 H27B 3.2487 no 1_545
C40 H35 3.4310 no 1_645
C41 H7 3.4085 no 1_645
C41 H21 3.2656 no 1_655
C42 H27A 3.1597 no 1_545
C42 H27B 3.3336 no 1_545
C42 H30 3.4873 no .
C42 H38 3.4497 no 1_556
H1 C3 3.5744 no .
H1 C18 3.3236 no 1_655
H1 C19 3.2194 no .
H1 H3 3.2259 no .
H1 H18 2.5427 no 1_655
H1 H19 2.5082 no .
H1 H21 3.2995 no 1_655
H1 H34B 3.4514 no 1_655
H2 C24 3.5000 no 1_455
H2 C26 3.5314 no 1_455
H2 H15 3.4176 no .
H2 H24 2.8511 no 1_455
H2 H26 2.9235 no 1_455
H3 O1 3.2287 no .
H3 C29 3.4374 no 1_554
H3 C36 3.1345 no 1_554
H3 H1 3.2259 no .
H3 H4 3.3400 no .
H3 H8 3.3247 no .
H3 H29 3.3841 no 1_554
H3 H32 3.5129 no 1_565
H3 H36 2.8642 no 1_554
H4A H25 3.0388 no 1_554
H4 O25 3.2002 no 1_554
H4 C2 3.4453 no 1_554
H4 C21 3.1652 no 1_655
H4 C29 3.5982 no 1_554
H4 H3 3.3400 no .
H4 H18 3.3754 no 1_655
H4 H21 2.2996 no 1_655
H4 H25 2.4063 no 1_554
H7 C13 3.1118 no 1_465
H7 C32 3.2541 no 1_465
H7 C33 3.0868 no 1_465
H7 C41 3.4085 no 1_465
H7 H13 2.9078 no 1_465
H7 H23B 3.5410 no 1_455
H7 H27B 3.0801 no 1_455
H7 H32 2.9332 no 1_465
H7 H33 2.8342 no 1_465
H7 H41 3.2142 no 1_465
H8 C3 3.2287 no .
H8 C16 3.5137 no .
H8 C19 2.8648 no .
H8 H3 3.3247 no .
H8 H19 2.7100 no .
H10 C23 3.4981 no 1_455
H10 C27 3.5377 no 1_455
H10 C33 3.2649 no 1_465
H10 H23A 2.8734 no 1_455
H10 H27A 3.1988 no 1_455
H10 H27B 3.4447 no 1_455
H10 H33 2.7351 no 1_465
H10 H40 3.5710 no 1_465
H13 C7 3.4723 no 1_645
H13 C34 3.4561 no 1_655
H13 C37 3.4233 no 1_655
H13 H7 2.9078 no 1_645
H13 H18 3.3245 no 1_655
H13 H34B 2.7992 no 1_655
H13 H37A 3.4497 no 1_655
H13 H37B 2.9576 no 1_655
H15 O2 3.0946 no .
H15 C30 3.2847 no .
H15 H2 3.4176 no .
H15 H19 3.5388 no .
H15 H30 2.7120 no .
H17 O4 3.4485 no 1_556
H18 O1 2.7712 no 1_455
H18 H1 2.5427 no 1_455
H18 H4 3.3754 no 1_455
H18 H13 3.3245 no 1_455
H19 O1 2.9565 no .
H19 C8 3.2001 no .
H19 C9 3.5351 no .
H19 H1 2.5082 no .
H19 H8 2.7100 no .
H19 H15 3.5388 no .
H20 C33 3.3080 no 1_465
H20 C40 3.5146 no 1_465
H20 H33 2.7014 no 1_465
H20 H34A 3.1038 no 1_565
H20 H37A 3.3092 no 1_565
H20 H38 3.4568 no 1_566
H20 H40 3.1288 no 1_465
H21 O1 2.8625 no 1_455
H21 O4 2.5523 no 1_455
H21 C41 3.2656 no 1_455
H21 H1 3.2995 no 1_455
H21 H4 2.2996 no 1_455
H21 H24 3.5560 no 1_454
H21 H31 3.4071 no 1_455
H21 H41 2.5225 no 1_455
H23A C10 3.5241 no 1_655
H23A H10 2.8734 no 1_655
H23B H7 3.5410 no 1_655
H23B H37A 3.1109 no 1_565
H24 O2 2.9562 no 1_655
H24 C21 3.5187 no 1_656
H24 H2 2.8511 no 1_655
H24 H21 3.5560 no 1_656
H25 O4 1.8868 no 1_556
H25 C4 2.8223 no 1_556
H25 C22 2.9439 no 1_556
H25 C31 3.1121 no 1_556
H25 H4A 3.0388 no 1_556
H25 H4 2.4063 no 1_556
H25 H26 2.9694 no 1_455
H25 H31 3.0470 no 1_556
H26 O2 3.3325 no 1_655
H26 O25 2.6151 no 1_655
H26 C35 3.4399 no 1_655
H26 H2 2.9235 no 1_655
H26 H25 2.9694 no 1_655
H26 H29 3.3192 no 1_655
H26 H35 2.6817 no 1_655
H27A C33 3.4611 no 1_565
H27A C40 2.8828 no 1_565
H27A C42 3.1597 no 1_565
H27A H10 3.1988 no 1_655
H27A H40 2.8697 no 1_565
H27A H42 3.3541 no 1_565
H27B C9 3.5066 no 1_565
H27B C13 3.4628 no 1_565
H27B C15 3.4393 no 1_565
H27B C32 3.3739 no 1_565
H27B C33 3.3135 no 1_565
H27B C34 3.5210 no 1_565
H27B C37 3.2499 no 1_565
H27B C40 3.2487 no 1_565
H27B C42 3.3336 no 1_565
H27B H7 3.0801 no 1_655
H27B H10 3.4447 no 1_655
H27B H32 3.5787 no 1_565
H27B H34A 2.9479 no 1_565
H27B H37A 2.6446 no 1_565
H29 Br2 3.3013 no 1_556
H29 H3 3.3841 no 1_556
H29 H26 3.3192 no 1_455
H30 C15 3.0194 no .
H30 C42 3.4873 no .
H30 H15 2.7120 no .
H30 H42 3.5115 no .
H31 Br1 3.4457 no 1_655
H31 H21 3.4071 no 1_655
H31 H25 3.0470 no 1_554
H31 H36 3.4787 no 1_544
H31 H42 3.2693 no 1_554
H32 Br2 3.4679 no 1_645
H32 H3 3.5129 no 1_545
H32 H7 2.9332 no 1_645
H32 H27B 3.5787 no 1_545
H32 H36 3.1181 no 1_544
H32 H39 3.3160 no 1_544
H33 C7 2.9904 no 1_645
H33 C10 2.9284 no 1_645
H33 C20 3.0151 no 1_645
H33 C34 3.5908 no 1_655
H33 C35 3.1457 no 1_645
H33 C37 3.3806 no 1_655
H33 H7 2.8342 no 1_645
H33 H10 2.7351 no 1_645
H33 H20 2.7014 no 1_645
H33 H34A 3.3594 no 1_655
H33 H34B 3.4610 no 1_655
H33 H35 2.9829 no 1_645
H33 H37A 2.7816 no 1_655
H33 H37B 3.4534 no 1_655
H34A C20 3.5468 no 1_545
H34A H20 3.1038 no 1_545
H34A H27B 2.9479 no 1_545
H34A H33 3.3594 no 1_455
H34B C13 3.3304 no 1_455
H34B H1 3.4514 no 1_455
H34B H13 2.7992 no 1_455
H34B H33 3.4610 no 1_455
H35 C26 3.2408 no 1_455
H35 C33 3.5535 no 1_465
H35 C40 3.4310 no 1_465
H35 H26 2.6817 no 1_455
H35 H33 2.9829 no 1_465
H35 H40 2.7476 no 1_465
H36 Br2 3.3431 no 1_556
H36 C3 3.5740 no 1_556
H36 C31 3.5324 no 1_566
H36 C38 3.1128 no 1_566
H36 H3 2.8642 no 1_556
H36 H31 3.4787 no 1_566
H36 H32 3.1181 no 1_566
H36 H38 2.7074 no 1_566
H37A C3 3.4188 no 1_545
H37A C6 3.2709 no 1_545
H37A C7 3.3023 no 1_545
H37A C10 3.4719 no 1_545
H37A C16 3.5887 no 1_545
H37A C19 3.5559 no 1_545
H37A C20 3.2216 no 1_545
H37A C27 3.2326 no 1_545
H37A C33 3.5792 no 1_455
H37A H13 3.4497 no 1_455
H37A H20 3.3092 no 1_545
H37A H23B 3.1109 no 1_545
H37A H27B 2.6446 no 1_545
H37A H33 2.7816 no 1_455
H37B Br2 3.2409 no 1_545
H37B C3 3.5671 no 1_545
H37B C6 3.0895 no 1_545
H37B C7 3.4448 no 1_545
H37B H13 2.9576 no 1_455
H37B H33 3.4534 no 1_455
H38 C36 3.2312 no 1_544
H38 C42 3.4497 no 1_554
H38 H20 3.4568 no 1_544
H38 H36 2.7074 no 1_544
H38 H42 2.5773 no 1_554
H39 Br1 3.5471 no 1_666
H39 Br2 3.0238 no 1_656
H39 H32 3.3160 no 1_566
H39 H40 3.5880 no 1_565
H40 Br1 2.8668 no 1_656
H40 C35 3.4266 no 1_645
H40 H10 3.5710 no 1_645
H40 H20 3.1288 no 1_645
H40 H27A 2.8697 no 1_545
H40 H35 2.7476 no 1_645
H40 H39 3.5880 no 1_545
H41 Br2 3.2269 no 1_645
H41 C21 3.0898 no 1_655
H41 H7 3.2142 no 1_645
H41 H21 2.5225 no 1_655
H42 Br1 3.5593 no 1_656
H42 C31 3.5931 no 1_556
H42 C38 3.2340 no 1_556
H42 H27A 3.3541 no 1_545
H42 H30 3.5115 no .
H42 H31 3.2693 no 1_556
H42 H38 2.5773 no 1_556

loop_
_geom_hbond_atom_site_label_D
_geom_hbond_atom_site_label_H
_geom_hbond_atom_site_label_A
_geom_hbond_site_symmetry_A
_geom_hbond_distance_DA
_geom_hbond_distance_DH
_geom_hbond_distance_HA
_geom_hbond_angle_DHA
_geom_hbond_publ_flag
O2 H2 O25 . 2.646(8) 0.840 1.960 138.1 no
O4 H4 O1 . 2.570(7) 0.840 1.878 138.8 no
O25 H25 O4 1_556 2.725(6) 0.840 1.887 175.7 no

loop_
_geom_torsion_atom_site_label_1
_geom_torsion_atom_site_label_2
_geom_torsion_atom_site_label_3
_geom_torsion_atom_site_label_4
_geom_torsion
_geom_torsion_publ_flag
C17 C2 C24 C26 177.0(5) no
C24 C2 C17 O25 140.2(5) no
C24 C2 C17 C12 -99.4(6) no
C17 C2 C29 C36 -176.5(5) no
C29 C2 C17 O25 -40.1(7) no
C29 C2 C17 C12 80.3(7) no
C24 C2 C29 C36 3.2(9) no
C29 C2 C24 C26 -2.8(9) no
C6 C3 C19 C16 1.0(10) no
C19 C3 C6 Br2 177.9(6) no
C19 C3 C6 C7 -0.7(11) no
O4 C4 C14 C8 66.8(6) no
O4 C4 C14 C34 -172.7(5) no
O4 C4 C14 C41 -60.0(7) no
O4 C4 C22 C18 -136.8(5) no
O4 C4 C22 C31 42.9(6) no
C14 C4 C22 C18 100.4(6) no
C14 C4 C22 C31 -79.9(7) no
C22 C4 C14 C8 -173.8(5) no
C22 C4 C14 C34 -53.4(6) no
C22 C4 C14 C41 59.4(7) no
Br1 C5 C21 C18 178.0(4) no
Br1 C5 C38 C31 -178.2(4) no
C21 C5 C38 C31 -0.6(9) no
C38 C5 C21 C18 0.4(9) no
Br2 C6 C7 C10 -179.2(5) no
C3 C6 C7 C10 -0.6(11) no
C6 C7 C10 C16 1.7(11) no
O1 C8 C9 C13 -46.5(8) no
O1 C8 C9 C15 134.4(6) no
O1 C8 C14 C4 -55.9(5) no
O1 C8 C14 C34 -176.0(4) no
O1 C8 C14 C41 70.0(5) no
C9 C8 C14 C4 -179.6(5) no
C9 C8 C14 C34 60.3(6) no
C9 C8 C14 C41 -53.6(7) no
C14 C8 C9 C13 77.1(8) no
C14 C8 C9 C15 -101.9(7) no
C8 C9 C13 C33 -176.0(6) no
C8 C9 C15 C42 178.1(6) no
C13 C9 C15 C42 -1.0(11) no
C15 C9 C13 C33 3.1(11) no
C7 C10 C16 C19 -1.4(10) no
C7 C10 C16 C30 177.3(6) no
C17 C12 C23 C27 -98.1(5) no
C23 C12 C17 O25 174.1(5) no
C23 C12 C17 C2 51.8(6) no
C17 C12 C30 O2 58.9(6) no
C17 C12 C30 C16 179.9(4) no
C30 C12 C17 O25 -63.3(6) no
C30 C12 C17 C2 174.4(4) no
C17 C12 C35 C20 105.7(6) no
C35 C12 C17 O25 63.1(7) no
C35 C12 C17 C2 -59.1(7) no
C23 C12 C30 O2 -179.6(4) no
C23 C12 C30 C16 -58.6(6) no
C30 C12 C23 C27 140.1(5) no
C23 C12 C35 C20 -10.4(7) no
C35 C12 C23 C27 18.6(6) no
C30 C12 C35 C20 -130.1(6) no
C35 C12 C30 O2 -65.5(6) no
C35 C12 C30 C16 55.5(7) no
C9 C13 C33 C40 -2.3(12) no
C4 C14 C34 C37 99.9(5) no
C4 C14 C41 C32 -104.5(6) no
C8 C14 C34 C37 -141.0(4) no
C8 C14 C41 C32 131.9(5) no
C34 C14 C41 C32 13.0(7) no
C41 C14 C34 C37 -19.5(6) no
C9 C15 C42 C40 -1.9(13) no
C10 C16 C19 C3 0.0(10) no
C10 C16 C30 O2 45.9(8) no
C10 C16 C30 C12 -80.2(8) no
C19 C16 C30 O2 -135.4(6) no
C19 C16 C30 C12 98.5(7) no
C30 C16 C19 C3 -178.6(6) no
C21 C18 C22 C4 -178.9(5) no
C21 C18 C22 C31 1.4(9) no
C22 C18 C21 C5 -0.7(9) no
C27 C20 C35 C12 -2.2(9) no
C35 C20 C27 C23 14.2(8) no
C4 C22 C31 C38 178.6(5) no
C18 C22 C31 C38 -1.6(9) no
C12 C23 C27 C20 -19.9(7) no
C2 C24 C26 C39 -0.3(10) no
C24 C26 C39 C36 3.1(11) no
C2 C29 C36 C39 -0.5(10) no
C22 C31 C38 C5 1.3(9) no
C37 C32 C41 C14 -1.1(8) no
C41 C32 C37 C34 -11.7(7) no
C13 C33 C40 C42 -0.6(12) no
C14 C34 C37 C32 19.0(6) no
C29 C36 C39 C26 -2.8(11) no
C33 C40 C42 C15 2.7(13) no

loop_
_platon_squeeze_void_nr
_platon_squeeze_void_average_x
_platon_squeeze_void_average_y
_platon_squeeze_void_average_z
_platon_squeeze_void_volume
_platon_squeeze_void_count_electrons
_platon_squeeze_void_content
1 0.122 0.043 -0.155 113 24 ' '
